data_2101822
loop_
_publ_author_name
'Li, Q.'
'Mak, T. C. W.'

_publ_section_title
;
 Inclusion Compounds of Thiourea and Peralkylated Ammonium Salts. VI.
 Hydrogen-Bonded Host Lattices Constructed From Thiourea and Anions of
 Oxalic Acid and Fumaric Acid
;
_journal_issue 2
_journal_name_full 'Acta Crystallographica Section B'
_journal_page_first 252
_journal_page_last 261
_journal_paper_doi 10.1107/S0108768196012918
_journal_volume 53
_journal_year 1997
_chemical_formula_moiety '(C3 H7 )4 N 1+, C4 H3 O4 1-, C S (N H2 )2 , 2H2 O'
_chemical_formula_sum 'C17 H39 N3 O6 S'
_chemical_formula_weight 413.6
_space_group_IT_number 13
_symmetry_cell_setting monoclinic
_symmetry_space_group_name_Hall '-P 2yac'
_symmetry_space_group_name_H-M 'P 1 2/n 1'
_atom_type_scat_source IntTabIV
_cell_angle_alpha 90.0
_cell_angle_beta 104.940(10)
_cell_angle_gamma 90.0
_cell_formula_units_Z 4
_cell_length_a 16.866(4)
_cell_length_b 8.3110(10)
_cell_length_c 17.603(2)
_cell_measurement_reflns_used 25
_cell_measurement_temperature 291
_cell_measurement_theta_max 14
_cell_measurement_theta_min 6
_cell_volume 2384.1(7)
_diffrn_measurement_device 'Siemens R3m/V'
_diffrn_measurement_method \w
_diffrn_radiation_type MoK\a
_diffrn_radiation_wavelength 0.71073
_diffrn_reflns_av_R_equivalents 0.030
_diffrn_reflns_limit_h_max 19
_diffrn_reflns_limit_h_min 0
_diffrn_reflns_limit_k_max 9
_diffrn_reflns_limit_k_min 0
_diffrn_reflns_limit_l_max 19
_diffrn_reflns_limit_l_min -20
_diffrn_reflns_number 3865
_diffrn_reflns_theta_max 25
_diffrn_standards_decay_% 1.1
_diffrn_standards_interval_count 97
_diffrn_standards_number 3
_exptl_absorpt_coefficient_mu 0.169
_exptl_absorpt_correction_T_max 0.959
_exptl_absorpt_correction_T_min 0.925
_exptl_absorpt_correction_type '\y scan (Kopfmann & Huber, 1968)'
_exptl_crystal_colour colorless
_exptl_crystal_density_diffrn 1.152
_exptl_crystal_description block
_exptl_crystal_F_000 904
_exptl_crystal_size_max .42
_exptl_crystal_size_mid .36
_exptl_crystal_size_min .32
_refine_diff_density_max 0.17
_refine_diff_density_min -0.28
_refine_ls_extinction_method none
_refine_ls_goodness_of_fit_obs 1.72
_refine_ls_hydrogen_treatment 'H atoms: see text'
_refine_ls_number_parameters 245
_refine_ls_number_reflns 2785
_refine_ls_R_factor_obs 0.048
_refine_ls_shift/esd_max 0.001
_refine_ls_structure_factor_coef F
_refine_ls_weighting_details 'w = 1/[\s^2^(F~o~) + 0.0003|F~o~|^2^]'
_refine_ls_weighting_scheme calc
_refine_ls_wR_factor_obs 0.057
_reflns_number_observed 2785
_reflns_number_total 3728
_reflns_observed_criterion F~o~>4\s(F~o~)
_cod_data_source_file hr0032.cif
_cod_data_source_block 4
_cod_depositor_comments
;
The following automatic conversions were performed:

'_refine_ls_weighting_scheme' value 'w = 1/[\s^2^(F~o~) +
0.0003|F~o~|^2^]' was changed to 'calc'. New tag
'_refine_ls_weighting_details' was created. The value of the new tag
was set to 'w = 1/[\s^2^(F~o~) + 0.0003|F~o~|^2^]'.

Automatic conversion script
Id: cif_fix_values 3143 2015-03-26 13:38:13Z robertas 
;
_cod_original_cell_volume 2384.0(9)
_cod_original_sg_symbol_H-M 'P1 2/n 1'
_cod_original_formula_sum 'C17 H39 N3 O6 S1'
_cod_database_code 2101822

loop_
_symmetry_equiv_pos_as_xyz
x,y,z
1/2-x,y,1/2-z
-x,-y,-z
1/2+x,-y,1/2+z

loop_
_atom_site_label
_atom_site_fract_x
_atom_site_fract_y
_atom_site_fract_z
_atom_site_U_iso_or_equiv
S(1) .49290(10) .43210(10) .37560(10) .0490(10)
C(1) .4037(2) .3573(3) .3892(2) .0370(10)
N(1) .34770(10) .2928(3) .33060(10) .0460(10)
N(2) .38580(10) .3654(3) .45830(10) .0500(10)
O(1) .56760(10) .1015(3) .07670(10) .0730(10)
O(2) .62340(10) .1767(3) .19880(10) .0760(10)
C(2) .5632(2) .1515(3) .1460(2) .0490(10)
C(3) .4790(2) .1777(3) .1528(2) .0460(10)
C(4) .4124(2) .1506(3) .0961(2) .0430(10)
C(5) .3269(2) .1862(3) .1019(2) .0420(10)
O(3) .27010(10) .1696(3) .04100(10) .0580(10)
O(4) .31780(10) .2296(3) .16660(10) .0650(10)
O(1W) .66510(10) .2627(3) .36020(10) .0740(10)
O(2W) .78930(10) .0739(3) .44480(10) .0870(10)
N(3) .2500 .3113(3) .7500 .0380(10)
C(6) .2011(2) .4212(3) .68600(10) .0460(10)
C(7) .1489(2) .3402(4) .6140(2) .0600(10)
C(8) .1054(3) .4633(5) .5570(2) .093(2)
C(9) .3056(2) .2014(3) .7183(2) .0440(10)
C(10) .3663(2) .2820(4) .6808(2) .0610(10)
C(11) .4193(2) .1584(4) .6557(2) .0710(10)
N(4) .2500 -.2267(3) .2500 .0370(10)
C(12) .3008(2) -.1183(3) .3141(2) .0420(10)
C(13) .3517(2) -.2032(3) .3859(2) .0580(10)
C(14) .4013(2) -.0846(4) .4437(2) .0660(10)
C(15) .3052(2) -.3352(3) .2167(2) .0460(10)
C(16) .3606(2) -.2491(4) .1749(2) .0600(10)
C(17) .4130(2) -.3676(5) .1455(2) .088(2)
H(1A) .3558 .2889 .2821 .080
H(1B) .3011 .2535 .3392 .080
H(2A) .4211 .4123 .4995 .080
H(2B) .3382 .3244 .4637 .080
H(1C) .6154 .0915 .0696 .050
H(3A) .4725 .2190 .2017 .080
H(4A) .4189 .1037 .0482 .080
H(1WA) .6207 .3062 .3644 .050
H(1WB) .6529 .2362 .3120 .050
H(2WA) .7508 .1330 .4184 .050
H(2WB) .7834 -.0026 .4749 .050
H(6A) .2383 .4929 .6699 .080
H(6B) .1655 .4854 .7084 .080
H(7A) .1088 .2726 .6281 .080
H(7B) .1831 .2745 .5907 .080
H(8A) .0721 .4138 .5103 .080
H(8B) .0715 .5280 .5811 .080
H(8C) .1462 .5299 .5435 .080
H(9A) .2718 .1318 .6797 .080
H(9B) .3357 .1349 .7606 .080
H(10A) .3997 .3550 .7178 .080
H(10B) .3375 .3423 .6356 .080
H(11A) .4583 .2090 .6321 .080
H(11B) .4480 .0991 .7013 .080
H(11C) .3854 .0863 .6185 .080
H(12A) .2648 -.0443 .3306 .080
H(12B) .3373 -.0564 .2929 .080
H(13A) .3879 -.2782 .3703 .080
H(13B) .3158 -.2626 .4100 .080
H(14A) .4329 -.1417 .4889 .080
H(14B) .4376 -.0262 .4197 .080
H(14C) .3650 -.0105 .4597 .080
H(15A) .2708 -.4073 .1799 .080
H(15B) .3382 -.3990 .2586 .080
H(16A) .3952 -.1755 .2107 .080
H(16B) .3285 -.1887 .1312 .080
H(17A) .4487 -.3131 .1195 .080
H(17B) .4452 -.4270 .1895 .080
H(17C) .3781 -.4403 .1094 .080

loop_
_geom_angle_atom_site_label_1
_geom_angle_atom_site_label_2
_geom_angle_atom_site_label_3
_geom_angle_site_symmetry_1
_geom_angle_site_symmetry_3
_geom_angle
_geom_angle_publ_flag
S(1) C(1) N(1) . . 121.3(2) yes
S(1) C(1) N(2) . . 121.8(2) yes
N(1) C(1) N(2) . . 116.8(2) yes
O(1) C(2) O(2) . . 122.3(3) yes
O(1) C(2) C(3) . . 114.3(2) yes
O(2) C(2) C(3) . . 123.4(3) yes
C(2) C(3) C(4) . . 124.4(3) yes
C(3) C(4) C(5) . . 124.2(3) yes
C(4) C(5) O(3) . . 117.3(2) yes
C(4) C(5) O(4) . . 117.9(2) yes
O(3) C(5) O(4) . . 124.8(3) yes
C(6) N(3) C(9) . . 111.10(10) no
C(6) N(3) C(6) . 2_556 106.0(3) no
C(9) N(3) C(6) . 2_556 111.50(10) no
C(6) N(3) C(9) . 2_556 111.50(10) no
C(9) N(3) C(9) . 2_556 105.8(3) no
C(6) N(3) C(9) 2_556 2_556 111.10(10) no
N(3) C(6) C(7) . . 116.4(2) no
C(6) C(7) C(8) . . 109.9(3) no
N(3) C(9) C(10) . . 116.6(2) no
C(9) C(10) C(11) . . 110.3(3) no
C(12) N(4) C(15) . . 110.70(10) no
C(12) N(4) C(12) . 2_555 107.5(2) no
C(15) N(4) C(12) . 2_555 110.50(10) no
C(12) N(4) C(15) . 2_555 110.50(10) no
C(15) N(4) C(15) . 2_555 107.1(3) no
C(12) N(4) C(15) 2_555 2_555 110.70(10) no
N(4) C(12) C(13) . . 115.7(2) no
C(12) C(13) C(14) . . 110.9(2) no
N(4) C(15) C(16) . . 115.1(2) no
C(15) C(16) C(17) . . 110.5(3) no

loop_
_geom_bond_atom_site_label_1
_geom_bond_atom_site_label_2
_geom_bond_site_symmetry_2
_geom_bond_distance
_geom_bond_publ_flag
S(1) C(1) . 1.701(3) yes
C(1) N(1) . 1.319(3) yes
C(1) N(2) . 1.328(4) yes
O(1) C(2) . 1.309(4) yes
O(2) C(2) . 1.205(3) yes
C(2) C(3) . 1.471(4) yes
C(3) C(4) . 1.316(3) yes
C(4) C(5) . 1.502(4) yes
C(5) O(3) . 1.247(3) yes
C(5) O(4) . 1.241(4) yes
N(3) C(6) . 1.518(3) no
N(3) C(9) . 1.515(3) no
N(3) C(6) 2_556 1.518(3) no
N(3) C(9) 2_556 1.515(3) no
C(6) C(7) . 1.503(4) no
C(7) C(8) . 1.487(5) no
C(9) C(10) . 1.511(4) no
C(10) C(11) . 1.502(5) no
N(4) C(12) . 1.523(3) no
N(4) C(15) . 1.518(3) no
N(4) C(12) 2_555 1.523(3) no
N(4) C(15) 2_555 1.518(3) no
C(12) C(13) . 1.509(4) no
C(13) C(14) . 1.506(4) no
C(15) C(16) . 1.511(5) no
C(16) C(17) . 1.501(5) no
